data_4027034
loop_
_publ_author_name
'Ulf Scheffler'
'Rainer Mahrwald'

_publ_section_title
;
 Histidine-Catalyzed Asymmetric Aldol Addition of Enolizable Aldehydes:
 Insights into its Mechanism
;
_journal_name_full 'Journal of Organic Chemistry'
_journal_page_first 2310
_journal_page_last 2330
_journal_paper_doi 10.1021/jo202558f
_journal_volume 77
_journal_year 2012
_chemical_formula_sum 'C17 H26 O3'
_chemical_formula_weight 278.38
_chemical_name_systematic
; 
 2-isopropyl-5,5-dimethyl-6-phenethyl-1,3-dioxan-4-ol 
;
_space_group_IT_number 14
_symmetry_cell_setting monoclinic
_symmetry_space_group_name_Hall '-P 2ybc'
_symmetry_space_group_name_H-M 'P 1 21/c 1'
_atom_sites_solution_hydrogens geom
_atom_sites_solution_primary direct
_atom_sites_solution_secondary difmap
_audit_creation_method SHELXL-97
_cell_angle_alpha 90.00
_cell_angle_beta 90.147(4)
_cell_angle_gamma 90.00
_cell_formula_units_Z 4
_cell_length_a 11.3676(6)
_cell_length_b 12.1304(6)
_cell_length_c 11.3295(6)
_cell_measurement_reflns_used 14669
_cell_measurement_temperature 100(2)
_cell_measurement_theta_max 28.40
_cell_measurement_theta_min 2.45
_cell_volume 1562.26(14)
_computing_cell_refinement 'X-AREA (Stoe & Cie, 2002)'
_computing_data_collection 'X-AREA (Stoe & Cie, 2002)'
_computing_data_reduction 'X-RED (Stoe & Cie, 2002)'
_computing_molecular_graphics 'PLATON, 1990'
_computing_publication_material 'PLATON, 1990'
_computing_structure_refinement 'SHELXL97 (Sheldrick, 1997)'
_computing_structure_solution 'SHELXS97 (Sheldrick, 1997)'
_diffrn_ambient_temperature 100(2)
_diffrn_detector_area_resol_mean 6.67
_diffrn_measured_fraction_theta_full .998
_diffrn_measured_fraction_theta_max .998
_diffrn_measurement_device 'Stoe IPDS-2t diffractometer'
_diffrn_measurement_method '\w-rotation,\w-incr.=1\%,319 exposures'
_diffrn_radiation_collimation '0.5 mm diameter monocapillary'
_diffrn_radiation_monochromator 'planar graphite'
_diffrn_radiation_source 'long fine focus sealed x-ray tube'
_diffrn_radiation_type MoK\a
_diffrn_radiation_wavelength 0.71073
_diffrn_reflns_av_R_equivalents 0.0776
_diffrn_reflns_av_sigmaI/netI 0.0535
_diffrn_reflns_limit_h_max 14
_diffrn_reflns_limit_h_min -14
_diffrn_reflns_limit_k_max 14
_diffrn_reflns_limit_k_min -14
_diffrn_reflns_limit_l_max 12
_diffrn_reflns_limit_l_min -13
_diffrn_reflns_number 9728
_diffrn_reflns_theta_full 25.00
_diffrn_reflns_theta_max 25.99
_diffrn_reflns_theta_min 2.46
_diffrn_standards_decay_% 0
_diffrn_standards_interval_count 0
_diffrn_standards_interval_time 0
_diffrn_standards_number 0
_exptl_absorpt_coefficient_mu 0.079
_exptl_absorpt_correction_type none
_exptl_crystal_colour colorless
_exptl_crystal_density_diffrn 1.184
_exptl_crystal_description fragment
_exptl_crystal_F_000 608
_exptl_crystal_size_max 0.48
_exptl_crystal_size_mid 0.48
_exptl_crystal_size_min 0.42
_refine_diff_density_max .919
_refine_diff_density_min -.300
_refine_diff_density_rms .059
_refine_ls_extinction_method none
_refine_ls_goodness_of_fit_ref 1.007
_refine_ls_hydrogen_treatment constr
_refine_ls_matrix_type full
_refine_ls_number_parameters 185
_refine_ls_number_reflns 3056
_refine_ls_number_restraints 0
_refine_ls_restrained_S_all 1.007
_refine_ls_R_factor_all 0.0551
_refine_ls_R_factor_gt 0.0466
_refine_ls_shift/su_max 0.000
_refine_ls_shift/su_mean 0.000
_refine_ls_structure_factor_coef Fsqd
_refine_ls_weighting_details 'calc w=1/[\s^2^(Fo^2^)+(0.0847P)^2^+0.4619P] where P=(Fo^2^+2Fc^2^)/3'
_refine_ls_weighting_scheme calc
_refine_ls_wR_factor_gt 0.1295
_refine_ls_wR_factor_ref 0.1353
_reflns_number_gt 2641
_reflns_number_total 3056
_reflns_threshold_expression >2sigma(I)
_cod_data_source_file jo202558f_ace12b.cif
_cod_data_source_block 219iv
_cod_database_code 4027034

loop_
_symmetry_equiv_pos_as_xyz
'x, y, z'
'-x, y+1/2, -z+1/2'
'-x, -y, -z'
'x, -y-1/2, z-1/2'

loop_
_atom_site_label
_atom_site_type_symbol
_atom_site_fract_x
_atom_site_fract_y
_atom_site_fract_z
_atom_site_U_iso_or_equiv
_atom_site_adp_type
_atom_site_occupancy
_atom_site_symmetry_multiplicity
_atom_site_calc_flag
_atom_site_refinement_flags
O1 O 0.33964(8) 0.75103(8) 0.31278(8) 0.0139(2) Uani 1 1 d .
O2 O 0.33532(8) 0.66179(8) 0.49400(8) 0.0134(2) Uani 1 1 d .
O3 O 0.21281(9) 0.71054(9) 0.16348(9) 0.0214(3) Uani 1 1 d .
H3 H 0.2587 0.7395 0.1172 0.032 Uiso 1 1 calc R
C1 C 0.40779(11) 0.71258(12) 0.40819(12) 0.0138(3) Uani 1 1 d .
H1 H 0.4665 0.6598 0.3798 0.017 Uiso 1 1 calc R
C2 C 0.26832(11) 0.57036(11) 0.44741(12) 0.0128(3) Uani 1 1 d .
H2 H 0.3235 0.5151 0.4172 0.015 Uiso 1 1 calc R
C3 C 0.19022(11) 0.61009(11) 0.34392(12) 0.0130(3) Uani 1 1 d .
C4 C 0.27490(12) 0.66485(12) 0.25621(12) 0.0136(3) Uani 1 1 d .
H4 H 0.3298 0.6095 0.2257 0.016 Uiso 1 1 calc R
C5 C 0.13051(13) 0.51298(12) 0.28256(12) 0.0181(3) Uani 1 1 d .
H5A H 0.0785 0.4770 0.3369 0.027 Uiso 1 1 calc R
H5B H 0.1892 0.4617 0.2563 0.027 Uiso 1 1 calc R
H5C H 0.0864 0.5392 0.2159 0.027 Uiso 1 1 calc R
C6 C 0.09862(12) 0.69346(12) 0.38609(12) 0.0154(3) Uani 1 1 d .
H6A H 0.0613 0.7270 0.3190 0.023 Uiso 1 1 calc R
H6B H 0.1365 0.7493 0.4327 0.023 Uiso 1 1 calc R
H6C H 0.0406 0.6564 0.4330 0.023 Uiso 1 1 calc R
C7 C 0.20315(12) 0.52093(12) 0.55183(12) 0.0150(3) Uani 1 1 d .
H7A H 0.1455 0.4684 0.5230 0.018 Uiso 1 1 calc R
H7B H 0.1613 0.5790 0.5929 0.018 Uiso 1 1 calc R
C8 C 0.28565(13) 0.46285(14) 0.63876(13) 0.0204(3) Uani 1 1 d .
H8A H 0.3178 0.3976 0.6013 0.025 Uiso 1 1 calc R
H8B H 0.3507 0.5116 0.6574 0.025 Uiso 1 1 calc R
C9 C 0.22571(11) 0.42951(12) 0.75194(12) 0.0154(3) Uani 1 1 d .
C10 C 0.21238(12) 0.50606(12) 0.84205(13) 0.0186(3) Uani 1 1 d .
H10 H 0.2407 0.5773 0.8319 0.022 Uiso 1 1 calc R
C11 C 0.15736(13) 0.47770(13) 0.94704(13) 0.0203(3) Uani 1 1 d .
H11 H 0.1497 0.5297 1.0068 0.024 Uiso 1 1 calc R
C12 C 0.11401(12) 0.37252(14) 0.96279(13) 0.0208(3) Uani 1 1 d .
H12 H 0.0772 0.3533 1.0331 0.025 Uiso 1 1 calc R
C13 C 0.12571(13) 0.29590(13) 0.87345(14) 0.0215(3) Uani 1 1 d .
H13 H 0.0960 0.2251 0.8835 0.026 Uiso 1 1 calc R
C14 C 0.18151(12) 0.32389(13) 0.76867(13) 0.0183(3) Uani 1 1 d .
H14 H 0.1893 0.2715 0.7093 0.022 Uiso 1 1 calc R
C15 C 0.46891(12) 0.81041(13) 0.46510(13) 0.0179(3) Uani 1 1 d .
H15 H 0.4081 0.8614 0.4928 0.022 Uiso 1 1 calc R
C16 C 0.54175(13) 0.77483(14) 0.57173(14) 0.0235(4) Uani 1 1 d .
H16A H 0.4922 0.7368 0.6269 0.035 Uiso 1 1 calc R
H16B H 0.5751 0.8387 0.6090 0.035 Uiso 1 1 calc R
H16C H 0.6037 0.7266 0.5464 0.035 Uiso 1 1 calc R
C17 C 0.54482(14) 0.87169(14) 0.37546(15) 0.0254(4) Uani 1 1 d .
H17A H 0.6026 0.8222 0.3437 0.038 Uiso 1 1 calc R
H17B H 0.5837 0.9323 0.4136 0.038 Uiso 1 1 calc R
H17C H 0.4959 0.8990 0.3128 0.038 Uiso 1 1 calc R

loop_
_atom_site_aniso_label
_atom_site_aniso_U_11
_atom_site_aniso_U_22
_atom_site_aniso_U_33
_atom_site_aniso_U_23
_atom_site_aniso_U_13
_atom_site_aniso_U_12
O1 0.0120(5) 0.0154(5) 0.0144(5) 0.0010(4) -0.0013(4) -0.0015(4)
O2 0.0117(5) 0.0170(5) 0.0114(5) -0.0010(4) 0.0010(3) -0.0015(4)
O3 0.0191(5) 0.0270(6) 0.0182(5) 0.0057(4) -0.0011(4) -0.0034(4)
C1 0.0099(6) 0.0179(7) 0.0136(7) -0.0002(5) 0.0012(5) 0.0018(5)
C2 0.0122(6) 0.0132(7) 0.0129(6) -0.0003(5) 0.0005(5) 0.0016(5)
C3 0.0120(6) 0.0144(7) 0.0125(6) -0.0004(5) 0.0007(5) -0.0018(5)
C4 0.0145(6) 0.0143(7) 0.0120(6) -0.0009(5) 0.0007(5) -0.0015(5)
C5 0.0204(7) 0.0188(8) 0.0149(7) 0.0002(6) -0.0009(5) -0.0054(6)
C6 0.0106(6) 0.0195(7) 0.0159(7) 0.0012(5) 0.0002(5) 0.0014(5)
C7 0.0139(6) 0.0172(7) 0.0139(7) 0.0017(5) 0.0010(5) 0.0000(5)
C8 0.0166(7) 0.0278(8) 0.0170(7) 0.0060(6) 0.0028(5) 0.0067(6)
C9 0.0116(6) 0.0204(7) 0.0141(7) 0.0040(5) -0.0023(5) 0.0026(5)
C10 0.0197(7) 0.0166(7) 0.0194(7) 0.0028(6) 0.0000(5) -0.0033(6)
C11 0.0225(7) 0.0225(8) 0.0159(7) -0.0007(6) 0.0010(6) -0.0002(6)
C12 0.0179(7) 0.0265(8) 0.0179(7) 0.0075(6) 0.0022(5) -0.0021(6)
C13 0.0187(7) 0.0176(8) 0.0281(8) 0.0052(6) -0.0023(6) -0.0042(6)
C14 0.0165(7) 0.0194(7) 0.0190(7) -0.0021(6) -0.0039(5) 0.0024(5)
C15 0.0129(6) 0.0223(8) 0.0185(7) -0.0030(6) 0.0000(5) -0.0029(5)
C16 0.0164(7) 0.0323(9) 0.0217(8) -0.0041(7) -0.0040(6) -0.0030(6)
C17 0.0220(7) 0.0285(9) 0.0258(8) 0.0002(7) -0.0002(6) -0.0120(7)

loop_
_atom_type_symbol
_atom_type_description
_atom_type_scat_dispersion_real
_atom_type_scat_dispersion_imag
_atom_type_scat_source
C C .0033 .0016 'International Tables Vol C Tables 4.2.6.8 and 6.1.1.4'
H H .0000 .0000 'International Tables Vol C Tables 4.2.6.8 and 6.1.1.4'
O O .0106 .0060 'International Tables Vol C Tables 4.2.6.8 and 6.1.1.4'

loop_
_geom_angle_atom_site_label_1
_geom_angle_atom_site_label_2
_geom_angle_atom_site_label_3
_geom_angle
C1 O1 C4 112.56(10)
C1 O2 C2 112.96(10)
C4 O3 H3 109.5
O1 C1 O2 110.56(10)
O1 C1 C15 108.51(11)
O2 C1 C15 108.34(11)
O1 C1 H1 109.8
O2 C1 H1 109.8
C15 C1 H1 109.8
O2 C2 C7 106.02(10)
O2 C2 C3 109.81(11)
C7 C2 C3 115.65(10)
O2 C2 H2 108.4
C7 C2 H2 108.4
C3 C2 H2 108.4
C5 C3 C6 110.52(11)
C5 C3 C4 108.53(11)
C6 C3 C4 110.15(11)
C5 C3 C2 111.02(11)
C6 C3 C2 111.07(11)
C4 C3 C2 105.41(10)
O3 C4 O1 108.02(11)
O3 C4 C3 110.24(11)
O1 C4 C3 110.42(10)
O3 C4 H4 109.4
O1 C4 H4 109.4
C3 C4 H4 109.4
C3 C5 H5A 109.5
C3 C5 H5B 109.5
H5A C5 H5B 109.5
C3 C5 H5C 109.5
H5A C5 H5C 109.5
H5B C5 H5C 109.5
C3 C6 H6A 109.5
C3 C6 H6B 109.5
H6A C6 H6B 109.5
C3 C6 H6C 109.5
H6A C6 H6C 109.5
H6B C6 H6C 109.5
C2 C7 C8 112.53(11)
C2 C7 H7A 109.1
C8 C7 H7A 109.1
C2 C7 H7B 109.1
C8 C7 H7B 109.1
H7A C7 H7B 107.8
C9 C8 C7 113.14(11)
C9 C8 H8A 108.9
C7 C8 H8A 108.9
C9 C8 H8B 108.9
C7 C8 H8B 108.9
H8A C8 H8B 107.8
C10 C9 C14 118.43(13)
C10 C9 C8 119.73(13)
C14 C9 C8 121.83(14)
C9 C10 C11 120.96(14)
C9 C10 H10 119.5
C11 C10 H10 119.5
C12 C11 C10 120.11(14)
C12 C11 H11 119.9
C10 C11 H11 119.9
C11 C12 C13 119.51(13)
C11 C12 H12 120.2
C13 C12 H12 120.2
C12 C13 C14 120.45(14)
C12 C13 H13 119.8
C14 C13 H13 119.8
C13 C14 C9 120.53(14)
C13 C14 H14 119.7
C9 C14 H14 119.7
C1 C15 C16 111.23(13)
C1 C15 C17 110.90(12)
C16 C15 C17 110.97(12)
C1 C15 H15 107.9
C16 C15 H15 107.9
C17 C15 H15 107.9
C15 C16 H16A 109.5
C15 C16 H16B 109.5
H16A C16 H16B 109.5
C15 C16 H16C 109.5
H16A C16 H16C 109.5
H16B C16 H16C 109.5
C15 C17 H17A 109.5
C15 C17 H17B 109.5
H17A C17 H17B 109.5
C15 C17 H17C 109.5
H17A C17 H17C 109.5
H17B C17 H17C 109.5

loop_
_geom_bond_atom_site_label_1
_geom_bond_atom_site_label_2
_geom_bond_distance
O1 C1 1.4078(17)
O1 C4 1.4292(16)
O2 C1 1.4169(16)
O2 C2 1.4445(16)
O3 C4 1.3804(17)
O3 H3 0.8200
C1 C15 1.518(2)
C1 H1 0.9800
C2 C7 1.5207(18)
C2 C3 1.5460(18)
C2 H2 0.9800
C3 C5 1.5262(19)
C3 C6 1.5289(19)
C3 C4 1.5363(18)
C4 H4 0.9800
C5 H5A 0.9600
C5 H5B 0.9600
C5 H5C 0.9600
C6 H6A 0.9600
C6 H6B 0.9600
C6 H6C 0.9600
C7 C8 1.5301(19)
C7 H7A 0.9700
C7 H7B 0.9700
C8 C9 1.5088(19)
C8 H8A 0.9700
C8 H8B 0.9700
C9 C10 1.389(2)
C9 C14 1.389(2)
C10 C11 1.389(2)
C10 H10 0.9300
C11 C12 1.380(2)
C11 H11 0.9300
C12 C13 1.381(2)
C12 H12 0.9300
C13 C14 1.389(2)
C13 H13 0.9300
C14 H14 0.9300
C15 C16 1.525(2)
C15 C17 1.527(2)
C15 H15 0.9800
C16 H16A 0.9600
C16 H16B 0.9600
C16 H16C 0.9600
C17 H17A 0.9600
C17 H17B 0.9600
C17 H17C 0.9600
